data_2239198
loop_
_publ_author_name
'Koch, Niklas'
'Seichter, Wilhelm'
'Mazik, Monika'

_publ_section_title
;
 2-{2,4,6-Tris(bromomethyl)-3,5-bis[(1,3-dioxoisoindolin-2-yl)methyl]benzyl}isoindoline-1,3-dione
 toluene monosolvate
;
_journal_issue 4
_journal_name_full 'Acta Crystallographica Section E'
_journal_page_first o393
_journal_page_last o394
_journal_paper_doi 10.1107/S1600536814004383
_journal_volume 70
_journal_year 2014
_chemical_formula_iupac 'C36 H24 Br3 N3 O6, C7 H8'
_chemical_formula_moiety 'C36 H24 Br3 N3 O6, C7 H8'
_chemical_formula_sum 'C43 H32 Br3 N3 O6'
_chemical_formula_weight 926.45
_chemical_name_common
;
1,3,5-Tris(phthalimidomethyl)-2,4,6-tris(bromomethyl)benzene
toluene monosolvate
;
_chemical_name_systematic
'2-{2,4,6-Tris(bromomethyl)-3,5-bis[(1,3-dioxoisoindolin-2-yl)methyl]benzyl}isoindoline-1,3-dione toluene monosolvate'
_space_group_IT_number 33
_symmetry_cell_setting orthorhombic
_symmetry_space_group_name_Hall 'P 2c -2n'
_symmetry_space_group_name_H-M 'P n a 21'
_atom_sites_solution_hydrogens geom
_atom_sites_solution_primary direct
_atom_sites_solution_secondary difmap
_audit_creation_method SHELXL-97
_cell_angle_alpha 90.00
_cell_angle_beta 90.00
_cell_angle_gamma 90.00
_cell_formula_units_Z 4
_cell_length_a 9.2879(2)
_cell_length_b 39.2730(11)
_cell_length_c 10.5592(3)
_cell_measurement_reflns_used 9504
_cell_measurement_temperature 100(2)
_cell_measurement_theta_max 30.09
_cell_measurement_theta_min 2.59
_cell_volume 3851.61(17)
_computing_cell_refinement 'SAINT (Bruker, 2008)'
_computing_data_collection 'APEX2 (Bruker, 2008)'
_computing_data_reduction 'SAINT (Bruker, 2008)'
_computing_molecular_graphics 'ORTEP-3 for Windows (Farrugia, 2012)'
_computing_publication_material 'SHELXL97 (Sheldrick, 2008)'
_computing_structure_refinement 'SHELXL97 (Sheldrick, 2008)'
_computing_structure_solution 'SHELXS97 (Sheldrick, 2008)'
_diffrn_ambient_temperature 100(2)
_diffrn_measured_fraction_theta_full 0.999
_diffrn_measured_fraction_theta_max 0.999
_diffrn_measurement_device_type 'Bruker APEXII CCD area-detector'
_diffrn_measurement_method 'phi and omega scans'
_diffrn_radiation_monochromator graphite
_diffrn_radiation_source 'fine-focus sealed tube'
_diffrn_radiation_type MoK\a
_diffrn_radiation_wavelength 0.71073
_diffrn_reflns_av_R_equivalents 0.0290
_diffrn_reflns_av_sigmaI/netI 0.0361
_diffrn_reflns_limit_h_max 12
_diffrn_reflns_limit_h_min -12
_diffrn_reflns_limit_k_max 54
_diffrn_reflns_limit_k_min -54
_diffrn_reflns_limit_l_max 14
_diffrn_reflns_limit_l_min -14
_diffrn_reflns_number 59694
_diffrn_reflns_theta_full 29.80
_diffrn_reflns_theta_max 29.80
_diffrn_reflns_theta_min 2.25
_exptl_absorpt_coefficient_mu 3.195
_exptl_absorpt_correction_T_max 0.4096
_exptl_absorpt_correction_T_min 0.2980
_exptl_absorpt_correction_type multi-scan
_exptl_absorpt_process_details '(SADABS; Bruker, 2008)'
_exptl_crystal_colour colourless
_exptl_crystal_density_diffrn 1.598
_exptl_crystal_density_method 'not measured'
_exptl_crystal_description irregular
_exptl_crystal_F_000 1856
_exptl_crystal_size_max 0.50
_exptl_crystal_size_mid 0.42
_exptl_crystal_size_min 0.34
_refine_diff_density_max 0.411
_refine_diff_density_min -0.432
_refine_ls_abs_structure_details 'Flack (1983), 5205 Friedel pairs'
_refine_ls_abs_structure_Flack 0.015(4)
_refine_ls_extinction_method none
_refine_ls_goodness_of_fit_ref 1.062
_refine_ls_hydrogen_treatment constr
_refine_ls_matrix_type full
_refine_ls_number_parameters 482
_refine_ls_number_reflns 10997
_refine_ls_number_restraints 1
_refine_ls_restrained_S_all 1.062
_refine_ls_R_factor_all 0.0296
_refine_ls_R_factor_gt 0.0258
_refine_ls_shift/su_max 0.001
_refine_ls_shift/su_mean 0.000
_refine_ls_structure_factor_coef Fsqd
_refine_ls_weighting_details 'calc w=1/[\s^2^(Fo^2^)+(0.0167P)^2^+1.9141P] where P=(Fo^2^+2Fc^2^)/3'
_refine_ls_weighting_scheme calc
_refine_ls_wR_factor_gt 0.0565
_refine_ls_wR_factor_ref 0.0574
_reflns_number_gt 10267
_reflns_number_total 10997
_reflns_threshold_expression I>2sigma(I)
_cod_data_source_file xu5768sup1.cif
_cod_data_source_block I
_cod_database_code 2239198
_cod_database_fobs_code 2239198

loop_
_symmetry_equiv_pos_as_xyz
'x, y, z'
'-x, -y, z+1/2'
'x+1/2, -y+1/2, z'
'-x+1/2, y+1/2, z+1/2'

loop_
_atom_site_type_symbol
_atom_site_label
_atom_site_fract_x
_atom_site_fract_y
_atom_site_fract_z
_atom_site_U_iso_or_equiv
_atom_site_adp_type
_atom_site_calc_flag
_atom_site_refinement_flags
_atom_site_occupancy
_atom_site_symmetry_multiplicity
Br Br1 0.87579(2) 0.101954(5) -0.01024(2) 0.02056(5) Uani d . 1 1
Br Br2 1.31949(2) 0.203008(5) 0.23399(2) 0.01976(4) Uani d . 1 1
Br Br3 0.62645(2) 0.184625(6) 0.55424(2) 0.02518(5) Uani d . 1 1
O O1 0.62966(17) 0.18819(4) 0.09052(18) 0.0237(4) Uani d . 1 1
O O2 0.50556(16) 0.07721(3) 0.15611(16) 0.0186(3) Uani d . 1 1
O O3 1.16142(18) 0.04624(4) 0.10085(18) 0.0278(4) Uani d . 1 1
O O4 1.3171(2) 0.10168(4) 0.45440(17) 0.0289(4) Uani d . 1 1
O O5 1.10398(16) 0.16994(4) 0.62809(16) 0.0188(3) Uani d . 1 1
O O6 0.81813(16) 0.26402(4) 0.58804(16) 0.0197(3) Uani d . 1 1
N N1 0.58624(17) 0.13273(4) 0.15120(17) 0.0138(3) Uani d . 1 1
N N2 1.20917(17) 0.08138(4) 0.27224(17) 0.0144(3) Uani d . 1 1
N N3 0.97292(17) 0.21791(4) 0.57551(16) 0.0123(3) Uani d . 1 1
C C1 0.79776(19) 0.14557(5) 0.29093(19) 0.0118(4) Uani d . 1 1
C C2 0.90990(19) 0.12503(4) 0.2461(2) 0.0120(3) Uani d . 1 1
C C3 1.0543(2) 0.13449(5) 0.26749(18) 0.0117(4) Uani d . 1 1
C C4 1.0854(2) 0.16428(5) 0.33462(19) 0.0113(4) Uani d . 1 1
C C5 0.9733(2) 0.18575(4) 0.37434(19) 0.0109(4) Uani d . 1 1
C C6 0.8299(2) 0.17643(5) 0.35213(19) 0.0120(4) Uani d . 1 1
C C7 0.8773(2) 0.09313(5) 0.1739(2) 0.0146(4) Uani d . 1 1
H H7A 0.7823 0.0842 0.2003 0.017 Uiso calc R 1 1
H H7B 0.9508 0.0757 0.1935 0.017 Uiso calc R 1 1
C C8 1.2373(2) 0.17347(5) 0.3659(2) 0.0132(4) Uani d . 1 1
H H8A 1.2957 0.1525 0.3733 0.016 Uiso calc R 1 1
H H8B 1.2401 0.1854 0.4484 0.016 Uiso calc R 1 1
C C9 0.7111(2) 0.19981(5) 0.3924(2) 0.0164(4) Uani d . 1 1
H H9A 0.6356 0.2003 0.3263 0.020 Uiso calc R 1 1
H H9B 0.7494 0.2232 0.4021 0.020 Uiso calc R 1 1
C C10 0.6420(2) 0.13404(5) 0.2795(2) 0.0144(4) Uani d . 1 1
H H10A 0.6332 0.1111 0.3176 0.017 Uiso calc R 1 1
H H10B 0.5810 0.1497 0.3297 0.017 Uiso calc R 1 1
C C11 0.5808(2) 0.16045(5) 0.0676(2) 0.0181(4) Uani d . 1 1
C C12 0.5030(2) 0.14809(6) -0.0454(2) 0.0193(4) Uani d . 1 1
C C13 0.4667(2) 0.16503(7) -0.1558(2) 0.0302(6) Uani d . 1 1
H H13 0.4953 0.1879 -0.1703 0.036 Uiso calc R 1 1
C C14 0.3862(2) 0.14693(9) -0.2448(3) 0.0396(7) Uani d . 1 1
H H14 0.3603 0.1577 -0.3221 0.048 Uiso calc R 1 1
C C15 0.3432(3) 0.11369(9) -0.2229(3) 0.0413(8) Uani d . 1 1
H H15 0.2870 0.1022 -0.2848 0.050 Uiso calc R 1 1
C C16 0.3809(2) 0.09660(8) -0.1111(3) 0.0302(6) Uani d . 1 1
H H16 0.3523 0.0738 -0.0957 0.036 Uiso calc R 1 1
C C17 0.4624(2) 0.11481(6) -0.0243(2) 0.0196(4) Uani d . 1 1
C C18 0.5164(2) 0.10438(5) 0.1015(2) 0.0151(4) Uani d . 1 1
C C19 1.1748(2) 0.11348(5) 0.20873(19) 0.0132(4) Uani d . 1 1
H H19A 1.1484 0.1084 0.1199 0.016 Uiso calc R 1 1
H H19B 1.2630 0.1276 0.2067 0.016 Uiso calc R 1 1
C C20 1.2076(2) 0.05012(5) 0.2068(2) 0.0194(5) Uani d . 1 1
C C21 1.2715(2) 0.02478(5) 0.2940(2) 0.0220(5) Uani d . 1 1
C C22 1.2896(2) -0.01012(6) 0.2806(3) 0.0313(6) Uani d . 1 1
H H22 1.2603 -0.0217 0.2059 0.038 Uiso calc R 1 1
C C23 1.3520(3) -0.02728(6) 0.3804(4) 0.0386(7) Uani d . 1 1
H H23 1.3643 -0.0512 0.3749 0.046 Uiso calc R 1 1
C C24 1.3972(3) -0.01038(6) 0.4888(4) 0.0392(7) Uani d . 1 1
H H24 1.4407 -0.0229 0.5555 0.047 Uiso calc R 1 1
C C25 1.3799(3) 0.02466(6) 0.5013(3) 0.0327(6) Uani d . 1 1
H H25 1.4109 0.0364 0.5751 0.039 Uiso calc R 1 1
C C26 1.3160(2) 0.04157(5) 0.4020(2) 0.0223(5) Uani d . 1 1
C C27 1.2844(2) 0.07837(5) 0.3867(2) 0.0191(4) Uani d . 1 1
C C28 1.0073(2) 0.21895(5) 0.44127(19) 0.0124(4) Uani d . 1 1
H H28A 1.1110 0.2241 0.4309 0.015 Uiso calc R 1 1
H H28B 0.9520 0.2376 0.4009 0.015 Uiso calc R 1 1
C C29 1.0301(2) 0.19385(5) 0.6595(2) 0.0148(4) Uani d . 1 1
C C30 0.9806(2) 0.20383(5) 0.7871(2) 0.0170(4) Uani d . 1 1
C C31 1.0109(2) 0.18917(6) 0.9036(2) 0.0217(5) Uani d . 1 1
H H31 1.0716 0.1698 0.9110 0.026 Uiso calc R 1 1
C C32 0.9476(3) 0.20435(6) 1.0092(2) 0.0292(5) Uani d . 1 1
H H32 0.9658 0.1953 1.0911 0.035 Uiso calc R 1 1
C C33 0.8587(3) 0.23229(6) 0.9963(3) 0.0299(5) Uani d . 1 1
H H33 0.8164 0.2419 1.0701 0.036 Uiso calc R 1 1
C C34 0.8289(3) 0.24692(6) 0.8796(2) 0.0232(5) Uani d . 1 1
H H34 0.7676 0.2662 0.8721 0.028 Uiso calc R 1 1
C C35 0.8927(2) 0.23217(5) 0.7747(2) 0.0172(4) Uani d . 1 1
C C36 0.8850(2) 0.24137(5) 0.6388(2) 0.0155(4) Uani d . 1 1
C C1A 0.8364(2) 0.03354(5) 0.44059(17) 0.0507(9) Uani d G 1 1
C C2A 0.7319(2) 0.05829(5) 0.4604(2) 0.0498(8) Uani d G 1 1
H H2A 0.6435 0.0573 0.4151 0.060 Uiso calc R 1 1
C C3A 0.7565(3) 0.08446(5) 0.5463(2) 0.0810(14) Uani d G 1 1
H H3A 0.6850 0.1014 0.5598 0.097 Uiso calc R 1 1
C C4A 0.8858(4) 0.08588(6) 0.6124(2) 0.0887(18) Uani d G 1 1
H H4A 0.9026 0.1038 0.6712 0.106 Uiso calc R 1 1
C C5A 0.9904(3) 0.06113(8) 0.5927(2) 0.0813(15) Uani d G 1 1
H H5A 1.0787 0.0621 0.6379 0.098 Uiso calc R 1 1
C C6A 0.96570(19) 0.03496(7) 0.5067(2) 0.0693(12) Uani d G 1 1
H H6A 1.0372 0.0180 0.4932 0.083 Uiso calc R 1 1
C C7A 0.8255(4) 0.00470(6) 0.3449(2) 0.0941(18) Uani d G 1 1
H H7A1 0.7240 -0.0012 0.3319 0.141 Uiso calc R 1 1
H H7A2 0.8776 -0.0152 0.3767 0.141 Uiso calc R 1 1
H H7A3 0.8677 0.0120 0.2642 0.141 Uiso calc R 1 1

loop_
_atom_site_aniso_label
_atom_site_aniso_U_11
_atom_site_aniso_U_22
_atom_site_aniso_U_33
_atom_site_aniso_U_12
_atom_site_aniso_U_13
_atom_site_aniso_U_23
Br1 0.02090(10) 0.02545(10) 0.01532(10) -0.00046(8) -0.00065(9) -0.00518(9)
Br2 0.01633(8) 0.02241(9) 0.02055(10) -0.00556(8) 0.00482(9) 0.00259(9)
Br3 0.01890(10) 0.03088(11) 0.02576(12) -0.00392(8) 0.01001(10) -0.01086(10)
O1 0.0196(7) 0.0195(7) 0.0320(10) 0.0003(6) 0.0050(7) 0.0052(7)
O2 0.0196(7) 0.0134(6) 0.0228(8) -0.0023(5) 0.0005(6) -0.0051(6)
O3 0.0283(9) 0.0211(8) 0.0340(10) 0.0060(6) -0.0097(7) -0.0118(7)
O4 0.0437(11) 0.0207(8) 0.0223(9) 0.0049(7) -0.0119(7) -0.0006(7)
O5 0.0186(7) 0.0170(7) 0.0208(8) 0.0065(5) 0.0003(6) 0.0032(6)
O6 0.0195(7) 0.0140(7) 0.0255(9) 0.0049(5) -0.0014(6) -0.0022(6)
N1 0.0108(8) 0.0153(7) 0.0152(9) -0.0007(6) -0.0010(6) -0.0015(6)
N2 0.0132(8) 0.0125(7) 0.0176(9) 0.0024(6) 0.0003(6) -0.0013(6)
N3 0.0141(7) 0.0108(7) 0.0120(9) 0.0015(6) -0.0002(6) -0.0023(6)
C1 0.0089(8) 0.0136(8) 0.0130(10) -0.0002(6) -0.0009(7) 0.0008(7)
C2 0.0125(8) 0.0120(8) 0.0114(9) -0.0012(6) 0.0001(7) 0.0007(7)
C3 0.0121(8) 0.0107(8) 0.0122(9) 0.0024(6) -0.0002(7) 0.0019(7)
C4 0.0099(8) 0.0124(8) 0.0116(10) 0.0004(6) -0.0004(7) 0.0025(7)
C5 0.0103(8) 0.0105(8) 0.0119(10) -0.0008(6) -0.0003(7) 0.0011(7)
C6 0.0105(8) 0.0134(8) 0.0121(9) 0.0014(6) -0.0008(7) -0.0012(7)
C7 0.0154(9) 0.0129(8) 0.0153(10) -0.0006(7) -0.0003(8) -0.0021(7)
C8 0.0110(8) 0.0133(8) 0.0153(10) -0.0033(7) 0.0005(7) 0.0013(7)
C9 0.0114(9) 0.0165(9) 0.0211(11) 0.0014(7) -0.0001(8) -0.0059(8)
C10 0.0100(8) 0.0182(9) 0.0148(10) -0.0022(7) -0.0003(7) -0.0027(7)
C11 0.0116(8) 0.0216(9) 0.0211(11) 0.0037(7) 0.0046(8) 0.0024(9)
C12 0.0113(9) 0.0303(11) 0.0163(11) 0.0051(8) 0.0026(7) 0.0028(8)
C13 0.0156(10) 0.0522(15) 0.0228(13) 0.0093(10) 0.0039(9) 0.0130(11)
C14 0.0174(11) 0.082(2) 0.0198(13) 0.0076(12) -0.0012(10) 0.0112(13)
C15 0.0153(11) 0.089(2) 0.0190(13) -0.0030(12) -0.0040(9) -0.0087(14)
C16 0.0153(11) 0.0512(15) 0.0242(13) -0.0040(10) -0.0011(9) -0.0113(11)
C17 0.0124(9) 0.0274(10) 0.0189(11) 0.0051(7) -0.0001(8) -0.0066(9)
C18 0.0091(8) 0.0188(9) 0.0176(10) 0.0018(7) 0.0017(7) -0.0067(8)
C19 0.0122(8) 0.0132(8) 0.0142(11) 0.0009(7) 0.0015(7) -0.0003(7)
C20 0.0141(9) 0.0149(9) 0.0291(14) 0.0011(7) 0.0005(8) -0.0034(8)
C21 0.0149(9) 0.0156(9) 0.0354(14) 0.0010(7) 0.0021(9) 0.0019(9)
C22 0.0228(11) 0.0169(10) 0.0542(18) 0.0028(8) -0.0008(11) 0.0001(10)
C23 0.0284(13) 0.0144(10) 0.073(2) 0.0023(9) -0.0004(13) 0.0116(12)
C24 0.0355(14) 0.0264(12) 0.0558(19) 0.0055(10) -0.0055(14) 0.0185(14)
C25 0.0336(13) 0.0279(11) 0.0366(15) 0.0050(10) 0.0006(12) 0.0129(11)
C26 0.0188(10) 0.0174(9) 0.0306(13) 0.0021(8) 0.0019(9) 0.0067(9)
C27 0.0195(10) 0.0190(9) 0.0189(11) 0.0036(8) -0.0002(8) 0.0018(8)
C28 0.0123(9) 0.0120(8) 0.0128(9) -0.0003(7) -0.0016(7) 0.0002(7)
C29 0.0119(9) 0.0169(9) 0.0157(10) -0.0012(7) -0.0012(8) 0.0018(8)
C30 0.0155(9) 0.0205(10) 0.0150(10) -0.0058(8) -0.0004(8) -0.0003(8)
C31 0.0207(11) 0.0261(11) 0.0184(11) -0.0059(8) -0.0015(9) 0.0039(9)
C32 0.0363(14) 0.0348(13) 0.0164(12) -0.0132(10) 0.0043(10) -0.0003(9)
C33 0.0392(14) 0.0307(11) 0.0197(12) -0.0137(10) 0.0120(11) -0.0092(11)
C34 0.0257(11) 0.0197(10) 0.0241(13) -0.0056(8) 0.0079(10) -0.0081(9)
C35 0.0161(9) 0.0172(9) 0.0182(11) -0.0049(7) 0.0005(8) -0.0051(8)
C36 0.0127(9) 0.0134(8) 0.0202(11) -0.0013(7) -0.0001(8) -0.0048(8)
C1A 0.055(2) 0.059(2) 0.0382(19) -0.0185(16) 0.0039(15) 0.0224(16)
C2A 0.057(2) 0.0499(18) 0.042(2) -0.0087(15) -0.0076(15) 0.0249(15)
C3A 0.150(5) 0.045(2) 0.048(2) 0.016(2) 0.005(3) 0.0289(19)
C4A 0.180(6) 0.055(2) 0.032(2) -0.052(3) -0.004(3) 0.0074(18)
C5A 0.077(3) 0.096(3) 0.071(3) -0.053(3) -0.007(2) 0.020(3)
C6A 0.0417(19) 0.109(3) 0.057(3) -0.019(2) 0.0108(17) 0.028(2)
C7A 0.171(6) 0.058(2) 0.053(3) -0.017(3) 0.016(3) 0.011(2)

loop_
_atom_type_symbol
_atom_type_description
_atom_type_scat_dispersion_real
_atom_type_scat_dispersion_imag
_atom_type_scat_source
C C 0.0033 0.0016 'International Tables Vol C Tables 4.2.6.8 and 6.1.1.4'
H H 0.0000 0.0000 'International Tables Vol C Tables 4.2.6.8 and 6.1.1.4'
N N 0.0061 0.0033 'International Tables Vol C Tables 4.2.6.8 and 6.1.1.4'
O O 0.0106 0.0060 'International Tables Vol C Tables 4.2.6.8 and 6.1.1.4'
Br Br -0.2901 2.4595 'International Tables Vol C Tables 4.2.6.8 and 6.1.1.4'

loop_
_geom_angle_atom_site_label_1
_geom_angle_atom_site_label_2
_geom_angle_atom_site_label_3
_geom_angle
C18 N1 C11 111.52(18)
C18 N1 C10 123.14(17)
C11 N1 C10 124.97(17)
C27 N2 C20 110.78(17)
C27 N2 C19 125.23(16)
C20 N2 C19 121.58(17)
C36 N3 C29 111.29(17)
C36 N3 C28 125.06(17)
C29 N3 C28 123.58(16)
C2 C1 C6 119.64(16)
C2 C1 C10 120.62(17)
C6 C1 C10 119.67(17)
C1 C2 C3 120.11(17)
C1 C2 C7 120.26(16)
C3 C2 C7 119.63(16)
C4 C3 C2 119.88(17)
C4 C3 C19 120.55(16)
C2 C3 C19 119.42(17)
C3 C4 C5 120.07(17)
C3 C4 C8 120.62(17)
C5 C4 C8 119.31(17)
C6 C5 C4 119.88(17)
C6 C5 C28 120.05(16)
C4 C5 C28 120.07(16)
C5 C6 C1 120.26(17)
C5 C6 C9 119.51(17)
C1 C6 C9 120.22(17)
C2 C7 Br1 110.86(14)
C2 C7 H7A 109.5
Br1 C7 H7A 109.5
C2 C7 H7B 109.5
Br1 C7 H7B 109.5
H7A C7 H7B 108.1
C4 C8 Br2 110.66(14)
C4 C8 H8A 109.5
Br2 C8 H8A 109.5
C4 C8 H8B 109.5
Br2 C8 H8B 109.5
H8A C8 H8B 108.1
C6 C9 Br3 110.74(14)
C6 C9 H9A 109.5
Br3 C9 H9A 109.5
C6 C9 H9B 109.5
Br3 C9 H9B 109.5
H9A C9 H9B 108.1
N1 C10 C1 115.09(17)
N1 C10 H10A 108.5
C1 C10 H10A 108.5
N1 C10 H10B 108.5
C1 C10 H10B 108.5
H10A C10 H10B 107.5
O1 C11 N1 124.2(2)
O1 C11 C12 130.1(2)
N1 C11 C12 105.73(17)
C17 C12 C13 121.7(2)
C17 C12 C11 108.37(19)
C13 C12 C11 129.9(2)
C12 C13 C14 116.9(3)
C12 C13 H13 121.5
C14 C13 H13 121.5
C15 C14 C13 121.5(3)
C15 C14 H14 119.3
C13 C14 H14 119.3
C14 C15 C16 121.3(3)
C14 C15 H15 119.4
C16 C15 H15 119.3
C17 C16 C15 116.5(3)
C17 C16 H16 121.8
C15 C16 H16 121.8
C12 C17 C16 122.1(2)
C12 C17 C18 108.37(19)
C16 C17 C18 129.5(2)
O2 C18 N1 124.2(2)
O2 C18 C17 129.84(19)
N1 C18 C17 105.98(17)
N2 C19 C3 116.12(16)
N2 C19 H19A 108.3
C3 C19 H19A 108.3
N2 C19 H19B 108.3
C3 C19 H19B 108.3
H19A C19 H19B 107.4
O3 C20 N2 124.61(19)
O3 C20 C21 129.3(2)
N2 C20 C21 106.06(19)
C26 C21 C22 121.3(2)
C26 C21 C20 108.21(18)
C22 C21 C20 130.5(2)
C23 C22 C21 117.1(3)
C23 C22 H22 121.5
C21 C22 H22 121.5
C22 C23 C24 121.6(2)
C22 C23 H23 119.2
C24 C23 H23 119.2
C23 C24 C25 121.1(3)
C23 C24 H24 119.5
C25 C24 H24 119.5
C26 C25 C24 117.1(3)
C26 C25 H25 121.5
C24 C25 H25 121.5
C25 C26 C21 121.9(2)
C25 C26 C27 129.7(2)
C21 C26 C27 108.4(2)
O4 C27 N2 125.15(19)
O4 C27 C26 128.9(2)
N2 C27 C26 105.95(19)
N3 C28 C5 112.61(16)
N3 C28 H28A 109.1
C5 C28 H28A 109.1
N3 C28 H28B 109.1
C5 C28 H28B 109.1
H28A C28 H28B 107.8
O5 C29 N3 124.4(2)
O5 C29 C30 129.29(19)
N3 C29 C30 106.26(16)
C35 C30 C31 122.4(2)
C35 C30 C29 108.11(18)
C31 C30 C29 129.5(2)
C30 C31 C32 116.5(2)
C30 C31 H31 121.8
C32 C31 H31 121.8
C33 C32 C31 120.9(2)
C33 C32 H32 119.5
C31 C32 H32 119.5
C32 C33 C34 122.4(2)
C32 C33 H33 118.8
C34 C33 H33 118.8
C35 C34 C33 116.9(2)
C35 C34 H34 121.6
C33 C34 H34 121.6
C34 C35 C30 120.9(2)
C34 C35 C36 130.8(2)
C30 C35 C36 108.36(18)
O6 C36 N3 124.9(2)
O6 C36 C35 129.2(2)
N3 C36 C35 105.89(17)
C2A C1A C6A 120.0
C2A C1A C7A 125.0
C6A C1A C7A 114.9
C3A C2A C1A 120.0
C3A C2A H2A 120.0
C1A C2A H2A 120.0
C2A C3A C4A 120.0
C2A C3A H3A 120.0
C4A C3A H3A 120.0
C5A C4A C3A 120.0
C5A C4A H4A 120.0
C3A C4A H4A 120.0
C6A C5A C4A 120.0
C6A C5A H5A 120.0
C4A C5A H5A 120.0
C5A C6A C1A 120.0
C5A C6A H6A 120.0
C1A C6A H6A 120.0
C1A C7A H7A1 109.5
C1A C7A H7A2 109.5
H7A1 C7A H7A2 109.5
C1A C7A H7A3 109.5
H7A1 C7A H7A3 109.5
H7A2 C7A H7A3 109.5

loop_
_geom_bond_atom_site_label_1
_geom_bond_atom_site_label_2
_geom_bond_distance
Br1 C7 1.975(2)
Br2 C8 1.967(2)
Br3 C9 1.974(2)
O1 C11 1.205(3)
O2 C18 1.217(3)
O3 C20 1.208(3)
O4 C27 1.201(3)
O5 C29 1.209(2)
O6 C36 1.210(2)
N1 C18 1.391(2)
N1 C11 1.403(3)
N1 C10 1.451(3)
N2 C27 1.401(3)
N2 C20 1.409(3)
N2 C19 1.463(2)
N3 C36 1.401(2)
N3 C29 1.401(3)
N3 C28 1.454(3)
C1 C2 1.400(3)
C1 C6 1.405(3)
C1 C10 1.521(3)
C2 C3 1.410(2)
C2 C7 1.498(3)
C3 C4 1.398(3)
C3 C19 1.523(3)
C4 C5 1.404(3)
C4 C8 1.494(3)
C5 C6 1.401(3)
C5 C28 1.517(3)
C6 C9 1.496(3)
C7 H7A 0.9900
C7 H7B 0.9900
C8 H8A 0.9900
C8 H8B 0.9900
C9 H9A 0.9900
C9 H9B 0.9900
C10 H10A 0.9900
C10 H10B 0.9900
C11 C12 1.476(3)
C12 C17 1.378(3)
C12 C13 1.384(3)
C13 C14 1.396(4)
C13 H13 0.9500
C14 C15 1.385(5)
C14 H14 0.9500
C15 C16 1.402(4)
C15 H15 0.9500
C16 C17 1.387(3)
C16 H16 0.9500
C17 C18 1.478(3)
C19 H19A 0.9900
C19 H19B 0.9900
C20 C21 1.480(3)
C21 C26 1.380(3)
C21 C22 1.388(3)
C22 C23 1.379(4)
C22 H22 0.9500
C23 C24 1.388(5)
C23 H23 0.9500
C24 C25 1.392(4)
C24 H24 0.9500
C25 C26 1.376(4)
C25 H25 0.9500
C26 C27 1.484(3)
C28 H28A 0.9900
C28 H28B 0.9900
C29 C30 1.477(3)
C30 C35 1.387(3)
C30 C31 1.387(3)
C31 C32 1.395(4)
C31 H31 0.9500
C32 C33 1.380(4)
C32 H32 0.9500
C33 C34 1.388(4)
C33 H33 0.9500
C34 C35 1.383(3)
C34 H34 0.9500
C35 C36 1.482(3)
C1A C2A 1.3900
C1A C6A 1.3900
C1A C7A 1.5213
C2A C3A 1.3900
C2A H2A 0.9500
C3A C4A 1.3900
C3A H3A 0.9500
C4A C5A 1.3900
C4A H4A 0.9500
C5A C6A 1.3900
C5A H5A 0.9500
C6A H6A 0.9500
C7A H7A1 0.9800
C7A H7A2 0.9800
C7A H7A3 0.9800

loop_
_geom_hbond_atom_site_label_D
_geom_hbond_atom_site_label_H
_geom_hbond_atom_site_label_A
_geom_hbond_site_symmetry_A
_geom_hbond_distance_DH
_geom_hbond_distance_HA
_geom_hbond_distance_DA
_geom_hbond_angle_DHA
C7 H7B O3 1_555 0.99 2.47 3.309(3) 141.8
C8 H8A O4 1_555 0.99 2.18 3.061(3) 147.4
C8 H8B O5 1_555 0.99 2.36 3.036(3) 124.9
C8 H8B O6 3_555 0.99 2.58 3.477(3) 151.1
C9 H9A O1 1_555 0.99 2.54 3.308(3) 134.8
C10 H10B Br3 1_555 0.99 2.77 3.519(2) 132.7
C14 H14 O5 1_454 0.95 2.49 3.080(3) 120.7
C19 H19A Br1 1_555 0.99 2.89 3.642(2) 133.3
C24 H24 O2 2_755 0.95 2.43 3.290(3) 149.9
C28 H28A O6 3_555 0.99 2.58 3.344(2) 133.7
C33 H33 Br2 3_456 0.95 2.77 3.590(3) 144.8
C22 H22 Cg1 2_745 0.95 2.66 3.599(3) 168.5
C6A H6A Cg2 1_555 0.95 2.99 3.795(3) 142.9

loop_
_geom_torsion_atom_site_label_1
_geom_torsion_atom_site_label_2
_geom_torsion_atom_site_label_3
_geom_torsion_atom_site_label_4
_geom_torsion
C6 C1 C2 C3 3.0(3)
C10 C1 C2 C3 -174.19(18)
C6 C1 C2 C7 -176.32(19)
C10 C1 C2 C7 6.5(3)
C1 C2 C3 C4 0.6(3)
C7 C2 C3 C4 179.86(18)
C1 C2 C3 C19 -174.93(18)
C7 C2 C3 C19 4.3(3)
C2 C3 C4 C5 -3.7(3)
C19 C3 C4 C5 171.81(18)
C2 C3 C4 C8 175.78(18)
C19 C3 C4 C8 -8.8(3)
C3 C4 C5 C6 3.2(3)
C8 C4 C5 C6 -176.28(18)
C3 C4 C5 C28 -176.88(18)
C8 C4 C5 C28 3.7(3)
C4 C5 C6 C1 0.4(3)
C28 C5 C6 C1 -179.56(18)
C4 C5 C6 C9 -178.73(19)
C28 C5 C6 C9 1.3(3)
C2 C1 C6 C5 -3.4(3)
C10 C1 C6 C5 173.72(18)
C2 C1 C6 C9 175.67(19)
C10 C1 C6 C9 -7.2(3)
C1 C2 C7 Br1 93.3(2)
C3 C2 C7 Br1 -85.9(2)
C3 C4 C8 Br2 92.48(19)
C5 C4 C8 Br2 -88.1(2)
C5 C6 C9 Br3 -99.78(19)
C1 C6 C9 Br3 81.1(2)
C18 N1 C10 C1 129.25(19)
C11 N1 C10 C1 -58.3(2)
C2 C1 C10 N1 -68.4(2)
C6 C1 C10 N1 114.4(2)
C18 N1 C11 O1 177.67(19)
C10 N1 C11 O1 4.5(3)
C18 N1 C11 C12 -1.2(2)
C10 N1 C11 C12 -174.34(17)
O1 C11 C12 C17 -177.0(2)
N1 C11 C12 C17 1.7(2)
O1 C11 C12 C13 0.7(4)
N1 C11 C12 C13 179.4(2)
C17 C12 C13 C14 0.3(3)
C11 C12 C13 C14 -177.1(2)
C12 C13 C14 C15 0.7(4)
C13 C14 C15 C16 -1.1(4)
C14 C15 C16 C17 0.4(4)
C13 C12 C17 C16 -1.1(3)
C11 C12 C17 C16 176.8(2)
C13 C12 C17 C18 -179.57(19)
C11 C12 C17 C18 -1.6(2)
C15 C16 C17 C12 0.7(3)
C15 C16 C17 C18 178.8(2)
C11 N1 C18 O2 -179.56(19)
C10 N1 C18 O2 -6.2(3)
C11 N1 C18 C17 0.2(2)
C10 N1 C18 C17 173.51(17)
C12 C17 C18 O2 -179.3(2)
C16 C17 C18 O2 2.4(4)
C12 C17 C18 N1 0.9(2)
C16 C17 C18 N1 -177.4(2)
C27 N2 C19 C3 -74.7(2)
C20 N2 C19 C3 124.55(19)
C4 C3 C19 N2 106.5(2)
C2 C3 C19 N2 -78.0(2)
C27 N2 C20 O3 -173.1(2)
C19 N2 C20 O3 -9.9(3)
C27 N2 C20 C21 7.1(2)
C19 N2 C20 C21 170.34(17)
O3 C20 C21 C26 176.7(2)
N2 C20 C21 C26 -3.6(2)
O3 C20 C21 C22 -3.3(4)
N2 C20 C21 C22 176.4(2)
C26 C21 C22 C23 0.9(4)
C20 C21 C22 C23 -179.1(2)
C21 C22 C23 C24 -1.1(4)
C22 C23 C24 C25 0.6(4)
C23 C24 C25 C26 0.2(4)
C24 C25 C26 C21 -0.4(4)
C24 C25 C26 C27 -179.3(2)
C22 C21 C26 C25 -0.1(4)
C20 C21 C26 C25 179.9(2)
C22 C21 C26 C27 179.0(2)
C20 C21 C26 C27 -1.0(2)
C20 N2 C27 O4 170.9(2)
C19 N2 C27 O4 8.4(3)
C20 N2 C27 C26 -7.7(2)
C19 N2 C27 C26 -170.18(18)
C25 C26 C27 O4 5.7(4)
C21 C26 C27 O4 -173.3(2)
C25 C26 C27 N2 -175.8(2)
C21 C26 C27 N2 5.3(2)
C36 N3 C28 C5 -126.16(18)
C29 N3 C28 C5 57.0(2)
C6 C5 C28 N3 72.1(2)
C4 C5 C28 N3 -107.8(2)
C36 N3 C29 O5 176.44(19)
C28 N3 C29 O5 -6.3(3)
C36 N3 C29 C30 -3.0(2)
C28 N3 C29 C30 174.23(16)
O5 C29 C30 C35 -177.2(2)
N3 C29 C30 C35 2.2(2)
O5 C29 C30 C31 3.0(4)
N3 C29 C30 C31 -177.6(2)
C35 C30 C31 C32 0.3(3)
C29 C30 C31 C32 -179.9(2)
C30 C31 C32 C33 0.5(3)
C31 C32 C33 C34 -0.7(4)
C32 C33 C34 C35 0.0(3)
C33 C34 C35 C30 0.8(3)
C33 C34 C35 C36 -179.4(2)
C31 C30 C35 C34 -1.0(3)
C29 C30 C35 C34 179.18(19)
C31 C30 C35 C36 179.16(19)
C29 C30 C35 C36 -0.7(2)
C29 N3 C36 O6 -177.11(19)
C28 N3 C36 O6 5.7(3)
C29 N3 C36 C35 2.6(2)
C28 N3 C36 C35 -174.60(17)
C34 C35 C36 O6 -1.3(4)
C30 C35 C36 O6 178.6(2)
C34 C35 C36 N3 179.1(2)
C30 C35 C36 N3 -1.1(2)
C6A C1A C2A C3A 0.0
C7A C1A C2A C3A -176.9
C1A C2A C3A C4A 0.0
C2A C3A C4A C5A 0.0
C3A C4A C5A C6A 0.0
C4A C5A C6A C1A 0.0
C2A C1A C6A C5A 0.0
C7A C1A C6A C5A 177.2
